data_2200800
loop_
_publ_author_name
'Niemeyer, Mark'

_publ_section_title
;A heteroleptic tetranuclear copper amide/aryl complex:
 1,4:2,3-bis(\m-2,4,6-trimethylphenyl-<i>C</i>,<i>C</i>)-1,2:3,4-bis[\m-bis(trimethylsilyl)amido-<i>N</i>,<i>N</i>]tetracopper(I)
;
_journal_issue 10
_journal_name_full 'Acta Crystallographica Section E'
_journal_page_first m491
_journal_page_last m493
_journal_paper_doi 10.1107/S1600536801015550
_journal_volume 57
_journal_year 2001
_chemical_formula_iupac '[Cu4 (C9 H11)2 (C6 H18 N Si2)2]'
_chemical_formula_moiety 'C30 H58 Cu4 N2 Si4'
_chemical_formula_sum 'C30 H58 Cu4 N2 Si4'
_chemical_formula_weight 813.30
_chemical_melting_point 466.0(10)
_chemical_name_systematic
;
1,4:2,3-bis(\m-2,4,6-trimethylphenyl-C:C)-1,2:3,4-bis[\m-
bis(trimethylsilyl)amido-N:N]tetracopper(I)
;
_space_group_IT_number 2
_symmetry_cell_setting triclinic
_symmetry_space_group_name_Hall '-P 1'
_symmetry_space_group_name_H-M 'P -1'
_audit_creation_method SHELXL-97
_cell_angle_alpha 101.980(10)
_cell_angle_beta 94.56(2)
_cell_angle_gamma 107.28(2)
_cell_formula_units_Z 2
_cell_length_a 9.171(2)
_cell_length_b 11.353(2)
_cell_length_c 20.314(4)
_cell_measurement_reflns_used 39
_cell_measurement_temperature 173(2)
_cell_measurement_theta_max 12.2
_cell_measurement_theta_min 10.3
_cell_volume 1952.9(7)
_computing_cell_refinement P3
_computing_data_collection 'P3 (Siemens, 1989)'
_computing_data_reduction 'XDISK (Siemens, 1989)'
_computing_molecular_graphics 'SHELXTL (Sheldrick, 1998)'
_computing_publication_material SHELXTL
_computing_structure_refinement 'SHELXL97 (Sheldrick, 1997)'
_computing_structure_solution 'SHELXS97 (Sheldrick, 1997)'
_diffrn_ambient_temperature 173(2)
_diffrn_measured_fraction_theta_full .999
_diffrn_measured_fraction_theta_max .999
_diffrn_measurement_device_type 'Rebuild Syntex P2~1~/Siemens P3 four-circle'
_diffrn_measurement_method 'Wyckoff scans'
_diffrn_radiation_monochromator graphite
_diffrn_radiation_source 'fine-focus sealed tube'
_diffrn_radiation_type MoK\a
_diffrn_radiation_wavelength .71073
_diffrn_reflns_av_R_equivalents .025
_diffrn_reflns_av_sigmaI/netI .022
_diffrn_reflns_limit_h_max 11
_diffrn_reflns_limit_h_min 0
_diffrn_reflns_limit_k_max 13
_diffrn_reflns_limit_k_min -14
_diffrn_reflns_limit_l_max 25
_diffrn_reflns_limit_l_min -25
_diffrn_reflns_number 9068
_diffrn_reflns_theta_full 27.0
_diffrn_reflns_theta_max 27.0
_diffrn_reflns_theta_min 1.9
_diffrn_standards_decay_% 2
_diffrn_standards_interval_count 198
_diffrn_standards_number 2
_exptl_absorpt_coefficient_mu 2.29
_exptl_absorpt_correction_T_max .602
_exptl_absorpt_correction_T_min .423
_exptl_absorpt_correction_type '\y scan'
_exptl_absorpt_process_details '(North et al., 1968)'
_exptl_crystal_colour colorless
_exptl_crystal_density_diffrn 1.383
_exptl_crystal_density_method 'not measured'
_exptl_crystal_description block
_exptl_crystal_F_000 848
_exptl_crystal_size_max .60
_exptl_crystal_size_mid .45
_exptl_crystal_size_min .30
_refine_diff_density_max .74
_refine_diff_density_min -.95
_refine_ls_extinction_method none
_refine_ls_goodness_of_fit_ref 1.07
_refine_ls_hydrogen_treatment refU
_refine_ls_matrix_type full
_refine_ls_number_parameters 433
_refine_ls_number_reflns 8527
_refine_ls_number_restraints 0
_refine_ls_restrained_S_all 1.07
_refine_ls_R_factor_all .047
_refine_ls_R_factor_gt .037
_refine_ls_shift/su_max .001
_refine_ls_shift/su_mean <0.001
_refine_ls_structure_factor_coef Fsqd
_refine_ls_weighting_details 'calc w = 1/[\s^2^(Fo^2^)+(0.0587P)^2^+1.1813P] where P = (Fo^2^+2Fc^2^)/3'
_refine_ls_weighting_scheme calc
_refine_ls_wR_factor_ref .101
_reflns_number_gt 7199
_reflns_number_total 8527
_reflns_threshold_expression I>2\s(I)
_cod_data_source_file ya6061.cif
_cod_data_source_block I
_cod_depositor_comments
;
The following automatic conversions were performed:

'_chemical_melting_point' value '465-467 K' was changed to
'466.0(10)' - the average value was taken and precision was
estimated.

Automatic conversion script
Id: cif_fix_values 1646 2011-03-28 12:23:43Z adriana 

The following automatic conversions were performed:

'_chemical_melting_point' value '465-467 K' was changed to
'466.0(10)' - the average value was taken and precision was
estimated.

Automatic conversion script
Id: cif_fix_values 1715 2011-07-08 13:25:40Z adriana 
;
_cod_database_code 2200800
_cod_database_fobs_code 2200800

loop_
_symmetry_equiv_pos_as_xyz
'x, y, z'
'-x, -y, -z'

loop_
_atom_site_label
_atom_site_fract_x
_atom_site_fract_y
_atom_site_fract_z
_atom_site_U_iso_or_equiv
_atom_site_adp_type
_atom_site_calc_flag
_atom_site_refinement_flags
_atom_site_occupancy
_atom_site_disorder_assembly
_atom_site_disorder_group
_atom_site_type_symbol
Cu1 .32745(4) .35367(3) .328167(16) .02401(9) Uani d . 1 . . Cu
Cu2 .10413(4) .13800(3) .285654(16) .02295(9) Uani d . 1 . . Cu
Cu3 .10169(4) .15851(3) .168782(16) .02346(9) Uani d . 1 . . Cu
Cu4 .31363(4) .38131(3) .212679(16) .02400(9) Uani d . 1 . . Cu
N1 .2295(3) .2237(2) .37355(11) .0240(4) Uani d . 1 . . N
N2 .2152(3) .2807(2) .12219(11) .0253(5) Uani d . 1 . . N
Si11 .34403(9) .13235(7) .39200(4) .02679(16) Uani d . 1 . . Si
Si12 .13183(9) .28767(7) .43477(4) .02869(17) Uani d . 1 . . Si
Si21 .34072(10) .21827(8) .07715(4) .03107(17) Uani d . 1 . . Si
Si22 .09807(9) .35098(7) .08201(4) .02985(17) Uani d . 1 . . Si
C11 -.0446(3) .0280(2) .20408(13) .0247(5) Uani d . 1 . . C
C12 -.1908(3) .0465(3) .20073(13) .0262(5) Uani d . 1 . . C
C13 -.3266(3) -.0559(3) .18553(14) .0333(6) Uani d . 1 . . C
H13A -.4228 -.0401 .1838 .030(8) Uiso calc R 1 . . H
C14 -.3258(4) -.1800(3) .17292(15) .0363(7) Uani d . 1 . . C
C15 -.1839(4) -.2004(3) .17641(14) .0347(7) Uani d . 1 . . C
H15A -.1816 -.2853 .1685 .039(9) Uiso calc R 1 . . H
C16 -.0448(4) -.1007(3) .19112(14) .0303(6) Uani d . 1 . . C
C17 -.2033(3) .1791(3) .21281(16) .0340(6) Uani d . 1 . . C
H17A -.2772 .1873 .2443 .047(10) Uiso calc R 1 . . H
H17B -.2388 .1941 .1695 .060(12) Uiso calc R 1 . . H
H17C -.1018 .2417 .2324 .040(9) Uiso calc R 1 . . H
C18 -.4730(4) -.2901(3) .15482(19) .0544(10) Uani d . 1 . . C
H18A -.4615 -.3574 .1761 .082 Uiso calc R 1 . . H
H18B -.4961 -.3229 .1053 .082 Uiso calc R 1 . . H
H18C -.5577 -.2619 .1712 .082 Uiso calc R 1 . . H
C19 .1027(4) -.1332(3) .19181(18) .0419(8) Uani d . 1 . . C
H19A .1004 -.1937 .2201 .087(16) Uiso calc R 1 . . H
H19B .1906 -.0557 .2105 .068(13) Uiso calc R 1 . . H
H19C .1130 -.1715 .1453 .073(14) Uiso calc R 1 . . H
C21 .4342(3) .5077(2) .29772(13) .0256(5) Uani d . 1 . . C
C22 .3784(3) .6119(3) .31896(14) .0279(6) Uani d . 1 . . C
C23 .4805(4) .7359(3) .33778(14) .0318(6) Uani d . 1 . . C
H23A .4406 .8040 .3512 .045(10) Uiso calc R 1 . . H
C24 .6372(4) .7633(3) .33762(14) .0309(6) Uani d . 1 . . C
C25 .6937(3) .6623(3) .31797(14) .0301(6) Uani d . 1 . . C
H25A .8016 .6794 .3180 .031(8) Uiso calc R 1 . . H
C26 .5966(3) .5375(3) .29840(14) .0268(5) Uani d . 1 . . C
C27 .2111(4) .5922(3) .32395(18) .0391(7) Uani d . 1 . . C
H27A .1753 .6481 .3005 .061(12) Uiso calc R 1 . . H
H27B .1979 .6122 .3720 .068(13) Uiso calc R 1 . . H
H27C .1505 .5034 .3026 .055(11) Uiso calc R 1 . . H
C28 .7445(4) .8987(3) .35692(17) .0419(8) Uani d . 1 . . C
H28A .7204 .9446 .3989 .065(13) Uiso calc R 1 . . H
H28B .7312 .9403 .3202 .110(19) Uiso calc R 1 . . H
H28C .8516 .8992 .3642 .070(14) Uiso calc R 1 . . H
C29 .6687(4) .4347(3) .27860(19) .0415(7) Uani d . 1 . . C
H29A .7475 .4610 .2500 .087(16) Uiso calc R 1 . . H
H29B .5888 .3560 .2532 .061(12) Uiso calc R 1 . . H
H29C .7167 .4201 .3197 .078(15) Uiso calc R 1 . . H
C111 .4772(5) .2068(4) .47436(18) .0530(9) Uani d . 1 . . C
H11A .5479 .2893 .4723 .102(19) Uiso calc R 1 . . H
H11B .5368 .1512 .4827 .080(15) Uiso calc R 1 . . H
H11C .4168 .2189 .5114 .083(16) Uiso calc R 1 . . H
C112 .2223(4) -.0306(3) .39538(19) .0433(8) Uani d . 1 . . C
H11D .1625 -.0762 .3504 .069(13) Uiso calc R 1 . . H
H11E .1517 -.0235 .4286 .057(11) Uiso calc R 1 . . H
H11F .2892 -.0774 .4090 .049(10) Uiso calc R 1 . . H
C113 .4679(4) .1143(3) .32472(17) .0402(7) Uani d . 1 . . C
H11G .5485 .1957 .3288 .062(12) Uiso calc R 1 . . H
H11H .4043 .0878 .2798 .093(17) Uiso calc R 1 . . H
H11I .5159 .0498 .3302 .084(15) Uiso calc R 1 . . H
C121 .2607(5) .4435(3) .4887(2) .0518(9) Uani d . 1 . . C
H12A .2944 .5030 .4600 .076(14) Uiso calc R 1 . . H
H12B .3512 .4315 .5119 .11(2) Uiso calc R 1 . . H
H12C .2043 .4780 .5226 .067(13) Uiso calc R 1 . . H
C122 .0612(4) .1831(3) .49310(16) .0420(8) Uani d . 1 . . C
H12D -.0078 .1002 .4664 .083(16) Uiso calc R 1 . . H
H12E .0049 .2225 .5251 .085(15) Uiso calc R 1 . . H
H12F .1495 .1716 .5184 .054(11) Uiso calc R 1 . . H
C123 -.0434(4) .3105(4) .39304(18) .0473(8) Uani d . 1 . . C
H12G -.0124 .3689 .3635 .068(13) Uiso calc R 1 . . H
H12H -.0966 .3462 .4280 .071(13) Uiso calc R 1 . . H
H12I -.1130 .2284 .3657 .104(19) Uiso calc R 1 . . H
C211 .5213(4) .3448(4) .0725(2) .0574(10) Uani d . 1 . . C
H21A .5738 .3910 .1187 .079(16) Uiso calc R 1 . . H
H21B .4954 .4041 .0485 .104(19) Uiso calc R 1 . . H
H21C .5896 .3059 .0479 .088(16) Uiso calc R 1 . . H
C212 .3986(4) .1042(3) .11940(17) .0420(8) Uani d . 1 . . C
H21D .3083 .0295 .1162 .056(12) Uiso calc R 1 . . H
H21E .4398 .1457 .1674 .048(10) Uiso calc R 1 . . H
H21F .4781 .0776 .0967 .095(17) Uiso calc R 1 . . H
C213 .2459(5) .1254(4) -.01054(17) .0548(10) Uani d . 1 . . C
H21G .1571 .0536 -.0080 .12(2) Uiso calc R 1 . . H
H21H .3200 .0934 -.0348 .085(16) Uiso calc R 1 . . H
H21I .2108 .1803 -.0350 .092(17) Uiso calc R 1 . . H
C221 .1995(4) .4433(3) .02303(18) .0434(8) Uani d . 1 . . C
H22A .2275 .3859 -.0131 .068(13) Uiso calc R 1 . . H
H22B .2931 .5100 .0486 .104(19) Uiso calc R 1 . . H
H22C .1307 .4821 .0028 .069(13) Uiso calc R 1 . . H
C222 .0391(4) .4652(3) .14580(18) .0456(8) Uani d . 1 . . C
H22D -.0038 .4237 .1809 .060(12) Uiso calc R 1 . . H
H22E -.0392 .4922 .1231 .083(15) Uiso calc R 1 . . H
H22F .1294 .5395 .1669 .059(12) Uiso calc R 1 . . H
C223 -.0814(4) .2305(3) .03035(19) .0466(8) Uani d . 1 . . C
H22G -.1372 .1788 .0591 .076(14) Uiso calc R 1 . . H
H22H -.0541 .1756 -.0073 .086(16) Uiso calc R 1 . . H
H22I -.1471 .2738 .0120 .087(16) Uiso calc R 1 . . H

loop_
_atom_site_aniso_label
_atom_site_aniso_U_11
_atom_site_aniso_U_22
_atom_site_aniso_U_33
_atom_site_aniso_U_12
_atom_site_aniso_U_13
_atom_site_aniso_U_23
Cu1 .02903(17) .01992(16) .02474(17) .00779(13) .00697(13) .00799(12)
Cu2 .02659(17) .02093(16) .02201(16) .00801(13) .00470(12) .00578(12)
Cu3 .02776(17) .02082(16) .02385(17) .00819(13) .00608(13) .00845(12)
Cu4 .02820(17) .02112(16) .02310(16) .00761(13) .00467(13) .00644(12)
N1 .0289(11) .0221(10) .0211(10) .0070(9) .0053(9) .0065(8)
N2 .0321(12) .0228(11) .0213(10) .0081(9) .0027(9) .0078(9)
Si11 .0315(4) .0266(4) .0254(4) .0106(3) .0052(3) .0110(3)
Si12 .0358(4) .0256(4) .0252(4) .0095(3) .0115(3) .0052(3)
Si21 .0391(4) .0346(4) .0249(4) .0152(3) .0123(3) .0112(3)
Si22 .0335(4) .0272(4) .0303(4) .0089(3) .0006(3) .0131(3)
C11 .0297(13) .0203(12) .0227(12) .0055(10) .0046(10) .0060(10)
C12 .0311(14) .0270(13) .0220(12) .0086(11) .0066(10) .0092(10)
C13 .0306(14) .0387(16) .0283(14) .0059(12) .0020(11) .0116(12)
C14 .0433(17) .0315(15) .0239(14) -.0032(13) -.0006(12) .0090(12)
C15 .0539(19) .0203(13) .0249(14) .0051(13) .0029(13) .0058(11)
C16 .0447(17) .0243(13) .0235(13) .0127(12) .0046(12) .0071(10)
C17 .0323(15) .0315(15) .0434(17) .0154(12) .0102(13) .0115(13)
C18 .056(2) .0385(19) .045(2) -.0152(16) -.0073(17) .0101(15)
C19 .054(2) .0297(16) .0469(19) .0222(15) .0097(16) .0066(14)
C21 .0328(14) .0212(12) .0239(12) .0084(11) .0069(10) .0073(10)
C22 .0340(15) .0246(13) .0273(13) .0109(11) .0066(11) .0082(11)
C23 .0458(17) .0213(13) .0284(14) .0123(12) .0043(12) .0043(11)
C24 .0419(16) .0204(13) .0262(13) .0029(12) .0002(12) .0090(11)
C25 .0302(14) .0278(14) .0296(14) .0045(11) .0009(11) .0095(11)
C26 .0322(14) .0240(13) .0256(13) .0098(11) .0033(11) .0085(10)
C27 .0388(17) .0319(16) .0519(19) .0168(13) .0138(14) .0110(14)
C28 .054(2) .0248(15) .0364(17) .0007(14) -.0059(14) .0065(13)
C29 .0350(16) .0297(16) .061(2) .0121(13) .0094(15) .0099(15)
C111 .053(2) .060(2) .0413(19) .0196(19) -.0129(17) .0071(17)
C112 .055(2) .0290(16) .055(2) .0170(15) .0235(17) .0193(15)
C113 .0426(18) .0464(19) .0466(19) .0249(15) .0203(15) .0230(15)
C121 .062(2) .0316(17) .052(2) .0093(16) .0174(18) -.0062(15)
C122 .051(2) .0424(18) .0326(16) .0107(16) .0174(15) .0109(14)
C123 .0462(19) .063(2) .0460(19) .0327(18) .0184(16) .0161(18)
C211 .048(2) .058(2) .077(3) .0191(19) .034(2) .029(2)
C212 .051(2) .051(2) .0379(17) .0297(17) .0143(15) .0177(15)
C213 .090(3) .054(2) .0253(16) .034(2) .0102(17) .0048(15)
C221 .0469(19) .0427(18) .0442(18) .0086(15) .0052(15) .0273(16)
C222 .060(2) .0384(18) .0484(19) .0277(17) .0062(17) .0157(15)
C223 .0406(18) .0415(18) .051(2) .0066(15) -.0085(15) .0131(16)

loop_
_atom_type_symbol
_atom_type_description
_atom_type_scat_dispersion_real
_atom_type_scat_dispersion_imag
_atom_type_scat_source
C C .0033 .0016 'International Tables Vol C Tables 4.2.6.8 and 6.1.1.4'
H H .0000 .0000 'International Tables Vol C Tables 4.2.6.8 and 6.1.1.4'
N N .0061 .0033 'International Tables Vol C Tables 4.2.6.8 and 6.1.1.4'
Si Si .0817 .0704 'International Tables Vol C Tables 4.2.6.8 and 6.1.1.4'
Cu Cu .3201 1.2651 'International Tables Vol C Tables 4.2.6.8 and 6.1.1.4'

loop_
_geom_angle_atom_site_label_1
_geom_angle_atom_site_label_2
_geom_angle_atom_site_label_3
_geom_angle
_geom_angle_publ_flag
N1 Cu1 C21 169.86(10) y
N1 Cu1 Cu4 136.71(7) ?
C21 Cu1 Cu4 52.68(8) ?
N1 Cu1 Cu2 47.65(7) ?
C21 Cu1 Cu2 140.93(8) ?
Cu4 Cu1 Cu2 89.19(2) ?
N1 Cu2 C11 169.86(10) y
N1 Cu2 Cu3 138.01(7) ?
C11 Cu2 Cu3 52.09(8) ?
N1 Cu2 Cu1 47.63(7) ?
C11 Cu2 Cu1 142.46(8) ?
Cu3 Cu2 Cu1 90.89(2) ?
N2 Cu3 C11 170.15(10) y
N2 Cu3 Cu2 136.37(7) ?
C11 Cu3 Cu2 52.22(8) ?
N2 Cu3 Cu4 47.54(7) ?
C11 Cu3 Cu4 140.05(8) ?
Cu2 Cu3 Cu4 88.94(2) ?
N2 Cu4 C21 170.01(10) y
N2 Cu4 Cu1 137.83(7) ?
C21 Cu4 Cu1 52.09(8) ?
N2 Cu4 Cu3 47.52(7) ?
C21 Cu4 Cu3 142.46(8) ?
Cu1 Cu4 Cu3 90.77(2) ?
Si12 N1 Si11 121.38(13) y
Si12 N1 Cu1 108.56(11) ?
Si11 N1 Cu1 114.01(12) ?
Si12 N1 Cu2 114.45(12) ?
Si11 N1 Cu2 107.93(11) ?
Cu1 N1 Cu2 84.72(9) y
Si21 N2 Si22 119.80(13) y
Si21 N2 Cu3 109.20(12) ?
Si22 N2 Cu3 113.09(12) ?
Si21 N2 Cu4 112.01(12) ?
Si22 N2 Cu4 112.50(12) ?
Cu3 N2 Cu4 84.95(9) y
N1 Si11 C113 109.90(13) ?
N1 Si11 C111 112.77(15) ?
C113 Si11 C111 106.58(18) ?
N1 Si11 C112 111.30(14) ?
C113 Si11 C112 107.94(15) ?
C111 Si11 C112 108.13(18) ?
N1 Si12 C121 110.52(15) ?
N1 Si12 C122 113.29(13) ?
C121 Si12 C122 107.24(17) ?
N1 Si12 C123 110.55(14) ?
C121 Si12 C123 109.17(19) ?
C122 Si12 C123 105.88(17) ?
N2 Si21 C213 111.49(16) ?
N2 Si21 C211 111.98(15) ?
C213 Si21 C211 109.5(2) ?
N2 Si21 C212 110.44(13) ?
C213 Si21 C212 105.82(17) ?
C211 Si21 C212 107.37(18) ?
N2 Si22 C223 112.08(14) ?
N2 Si22 C222 111.05(13) ?
C223 Si22 C222 107.65(18) ?
N2 Si22 C221 112.50(14) ?
C223 Si22 C221 106.74(16) ?
C222 Si22 C221 106.49(17) ?
C12 C11 C16 116.6(2) ?
C12 C11 Cu3 109.77(18) ?
C16 C11 Cu3 122.1(2) ?
C12 C11 Cu2 113.87(19) ?
C16 C11 Cu2 112.21(19) ?
Cu3 C11 Cu2 75.69(10) y
C13 C12 C11 121.2(3) ?
C13 C12 C17 118.1(3) ?
C11 C12 C17 120.7(2) ?
C14 C13 C12 121.9(3) ?
C14 C13 H13A 119.1 ?
C12 C13 H13A 119.1 ?
C13 C14 C15 118.0(3) ?
C13 C14 C18 121.5(3) ?
C15 C14 C18 120.5(3) ?
C14 C15 C16 122.2(3) ?
C14 C15 H15A 118.9 ?
C16 C15 H15A 118.9 ?
C15 C16 C11 120.2(3) ?
C15 C16 C19 118.0(3) ?
C11 C16 C19 121.8(3) ?
C12 C17 H17A 109.5 ?
C12 C17 H17B 109.5 ?
H17A C17 H17B 109.5 ?
C12 C17 H17C 109.5 ?
H17A C17 H17C 109.5 ?
H17B C17 H17C 109.5 ?
C14 C18 H18A 109.5 ?
C14 C18 H18B 109.5 ?
H18A C18 H18B 109.5 ?
C14 C18 H18C 109.5 ?
H18A C18 H18C 109.5 ?
H18B C18 H18C 109.5 ?
C16 C19 H19A 109.5 ?
C16 C19 H19B 109.5 ?
H19A C19 H19B 109.5 ?
C16 C19 H19C 109.5 ?
H19A C19 H19C 109.5 ?
H19B C19 H19C 109.5 ?
C22 C21 C26 116.7(2) ?
C22 C21 Cu1 114.24(19) ?
C26 C21 Cu1 116.96(19) ?
C22 C21 Cu4 114.6(2) ?
C26 C21 Cu4 112.28(19) ?
Cu1 C21 Cu4 75.23(10) y
C23 C22 C21 120.2(3) ?
C23 C22 C27 118.0(3) ?
C21 C22 C27 121.7(3) ?
C24 C23 C22 122.4(3) ?
C24 C23 H23A 118.8 ?
C22 C23 H23A 118.8 ?
C23 C24 C25 118.0(3) ?
C23 C24 C28 121.2(3) ?
C25 C24 C28 120.8(3) ?
C26 C25 C24 121.7(3) ?
C26 C25 H25A 119.2 ?
C24 C25 H25A 119.2 ?
C25 C26 C21 120.9(3) ?
C25 C26 C29 117.8(3) ?
C21 C26 C29 121.2(2) ?
C22 C27 H27A 109.5 ?
C22 C27 H27B 109.5 ?
H27A C27 H27B 109.5 ?
C22 C27 H27C 109.5 ?
H27A C27 H27C 109.5 ?
H27B C27 H27C 109.5 ?
C24 C28 H28A 109.5 ?
C24 C28 H28B 109.5 ?
H28A C28 H28B 109.5 ?
C24 C28 H28C 109.5 ?
H28A C28 H28C 109.5 ?
H28B C28 H28C 109.5 ?
C26 C29 H29A 109.5 ?
C26 C29 H29B 109.5 ?
H29A C29 H29B 109.5 ?
C26 C29 H29C 109.5 ?
H29A C29 H29C 109.5 ?
H29B C29 H29C 109.5 ?
Si11 C111 H11A 109.5 ?
Si11 C111 H11B 109.5 ?
H11A C111 H11B 109.5 ?
Si11 C111 H11C 109.5 ?
H11A C111 H11C 109.5 ?
H11B C111 H11C 109.5 ?
Si11 C112 H11D 109.5 ?
Si11 C112 H11E 109.5 ?
H11D C112 H11E 109.5 ?
Si11 C112 H11F 109.5 ?
H11D C112 H11F 109.5 ?
H11E C112 H11F 109.5 ?
Si11 C113 H11G 109.5 ?
Si11 C113 H11H 109.5 ?
H11G C113 H11H 109.5 ?
Si11 C113 H11I 109.5 ?
H11G C113 H11I 109.5 ?
H11H C113 H11I 109.5 ?
Si12 C121 H12A 109.5 ?
Si12 C121 H12B 109.5 ?
H12A C121 H12B 109.5 ?
Si12 C121 H12C 109.5 ?
H12A C121 H12C 109.5 ?
H12B C121 H12C 109.5 ?
Si12 C122 H12D 109.5 ?
Si12 C122 H12E 109.5 ?
H12D C122 H12E 109.5 ?
Si12 C122 H12F 109.5 ?
H12D C122 H12F 109.5 ?
H12E C122 H12F 109.5 ?
Si12 C123 H12G 109.5 ?
Si12 C123 H12H 109.5 ?
H12G C123 H12H 109.5 ?
Si12 C123 H12I 109.5 ?
H12G C123 H12I 109.5 ?
H12H C123 H12I 109.5 ?
Si21 C211 H21A 109.5 ?
Si21 C211 H21B 109.5 ?
H21A C211 H21B 109.5 ?
Si21 C211 H21C 109.5 ?
H21A C211 H21C 109.5 ?
H21B C211 H21C 109.5 ?
Si21 C212 H21D 109.5 ?
Si21 C212 H21E 109.5 ?
H21D C212 H21E 109.5 ?
Si21 C212 H21F 109.5 ?
H21D C212 H21F 109.5 ?
H21E C212 H21F 109.5 ?
Si21 C213 H21G 109.5 ?
Si21 C213 H21H 109.5 ?
H21G C213 H21H 109.5 ?
Si21 C213 H21I 109.5 ?
H21G C213 H21I 109.5 ?
H21H C213 H21I 109.5 ?
Si22 C221 H22A 109.5 ?
Si22 C221 H22B 109.5 ?
H22A C221 H22B 109.5 ?
Si22 C221 H22C 109.5 ?
H22A C221 H22C 109.5 ?
H22B C221 H22C 109.5 ?
Si22 C222 H22D 109.5 ?
Si22 C222 H22E 109.5 ?
H22D C222 H22E 109.5 ?
Si22 C222 H22F 109.5 ?
H22D C222 H22F 109.5 ?
H22E C222 H22F 109.5 ?
Si22 C223 H22G 109.5 ?
Si22 C223 H22H 109.5 ?
H22G C223 H22H 109.5 ?
Si22 C223 H22I 109.5 ?
H22G C223 H22I 109.5 ?
H22H C223 H22I 109.5 ?

loop_
_geom_bond_atom_site_label_1
_geom_bond_atom_site_label_2
_geom_bond_site_symmetry_2
_geom_bond_distance
_geom_bond_publ_flag
Cu1 N1 . 1.935(2) y
Cu1 C21 . 1.982(3) y
Cu2 N1 . 1.935(2) y
Cu2 C11 . 1.984(3) y
Cu3 N2 . 1.936(2) y
Cu3 C11 . 1.980(3) y
Cu4 N2 . 1.937(2) y
Cu4 C21 . 1.998(3) y
Cu1 Cu4 . 2.4291(6) y
Cu1 Cu2 . 2.6071(9) y
Cu2 Cu3 . 2.4322(6) y
Cu3 Cu4 . 2.6150(9) y
N1 Si12 . 1.750(2) y
N1 Si11 . 1.751(2) y
N2 Si21 . 1.746(2) y
N2 Si22 . 1.759(2) y
Si11 C113 . 1.862(3) ?
Si11 C111 . 1.865(3) ?
Si11 C112 . 1.874(3) ?
Si12 C121 . 1.864(4) ?
Si12 C122 . 1.866(3) ?
Si12 C123 . 1.868(4) ?
Si21 C213 . 1.863(4) ?
Si21 C211 . 1.867(4) ?
Si21 C212 . 1.869(3) ?
Si22 C223 . 1.863(3) ?
Si22 C222 . 1.866(3) ?
Si22 C221 . 1.876(3) ?
C11 C12 . 1.417(4) ?
C11 C16 . 1.429(4) ?
C12 C13 . 1.388(4) ?
C12 C17 . 1.514(4) ?
C13 C14 . 1.381(4) ?
C13 H13A . .9500 ?
C14 C15 . 1.387(5) ?
C14 C18 . 1.499(4) ?
C15 C16 . 1.393(4) ?
C15 H15A . .9500 ?
C16 C19 . 1.504(4) ?
C17 H17A . .9800 ?
C17 H17B . .9800 ?
C17 H17C . .9800 ?
C18 H18A . .9800 ?
C18 H18B . .9800 ?
C18 H18C . .9800 ?
C19 H19A . .9800 ?
C19 H19B . .9800 ?
C19 H19C . .9800 ?
C21 C22 . 1.424(4) ?
C21 C26 . 1.425(4) ?
C22 C23 . 1.394(4) ?
C22 C27 . 1.499(4) ?
C23 C24 . 1.378(4) ?
C23 H23A . .9500 ?
C24 C25 . 1.392(4) ?
C24 C28 . 1.508(4) ?
C25 C26 . 1.385(4) ?
C25 H25A . .9500 ?
C26 C29 . 1.506(4) ?
C27 H27A . .9800 ?
C27 H27B . .9800 ?
C27 H27C . .9800 ?
C28 H28A . .9800 ?
C28 H28B . .9800 ?
C28 H28C . .9800 ?
C29 H29A . .9800 ?
C29 H29B . .9800 ?
C29 H29C . .9800 ?
C111 H11A . .9800 ?
C111 H11B . .9800 ?
C111 H11C . .9800 ?
C112 H11D . .9800 ?
C112 H11E . .9800 ?
C112 H11F . .9800 ?
C113 H11G . .9800 ?
C113 H11H . .9800 ?
C113 H11I . .9800 ?
C121 H12A . .9800 ?
C121 H12B . .9800 ?
C121 H12C . .9800 ?
C122 H12D . .9800 ?
C122 H12E . .9800 ?
C122 H12F . .9800 ?
C123 H12G . .9800 ?
C123 H12H . .9800 ?
C123 H12I . .9800 ?
C211 H21A . .9800 ?
C211 H21B . .9800 ?
C211 H21C . .9800 ?
C212 H21D . .9800 ?
C212 H21E . .9800 ?
C212 H21F . .9800 ?
C213 H21G . .9800 ?
C213 H21H . .9800 ?
C213 H21I . .9800 ?
C221 H22A . .9800 ?
C221 H22B . .9800 ?
C221 H22C . .9800 ?
C222 H22D . .9800 ?
C222 H22E . .9800 ?
C222 H22F . .9800 ?
C223 H22G . .9800 ?
C223 H22H . .9800 ?
C223 H22I . .9800 ?
